data_4113355
loop_
_publ_author_name
'Jan-Uwe Rohde'
'St\'ephane Torelli'
'Xiaopeng Shan'
'Mi Hee Lim'
'Eric J. Klinker'
'J\'ozsef Kaizer'
'Kui Chen'
'Wonwoo Nam'
'Lawrence Que'

_publ_section_title
;
 Structural Insights into Nonheme Alkylperoxoiron(III) and Oxoiron(IV)
 Intermediates by X-ray Absorption Spectroscopy
;
_journal_name_full 'Journal of the American Chemical Society'
_journal_page_first 16750
_journal_page_last 16761
_journal_paper_doi 10.1021/ja047667w
_journal_volume 126
_journal_year 2004
_chemical_formula_moiety 'C27 H24 F6 Fe N6 O6 S2'
_chemical_formula_sum 'C27 H24 F6 Fe N6 O6 S2'
_chemical_formula_weight 762.49
_chemical_name_common 01160
_chemical_name_systematic
; 
 ? 
;
_space_group_IT_number 14
_symmetry_cell_setting monoclinic
_symmetry_space_group_name_Hall '-P 2yn'
_symmetry_space_group_name_H-M 'P 1 21/n 1'
_atom_sites_solution_hydrogens geom
_atom_sites_solution_primary direct
_atom_sites_solution_secondary 'difference Fourier synthesis'
_audit_creation_method SHELXL-97
_cell_angle_alpha 90.00
_cell_angle_beta 92.821(4)
_cell_angle_gamma 90.00
_cell_formula_units_Z 4
_cell_length_a 12.574(3)
_cell_length_b 19.237(4)
_cell_length_c 12.930(3)
_cell_measurement_reflns_used 2339
_cell_measurement_temperature 173(2)
_cell_measurement_theta_max 25.0
_cell_measurement_theta_min 2.2
_cell_volume 3123.8(12)
_computing_cell_refinement 'Bruker SMART'
_computing_data_collection 'Bruker SMART'
_computing_data_reduction 'Bruker SAINT'
_computing_molecular_graphics 'Bruker SHELXTL'
_computing_publication_material 'Bruker SHELXTL'
_computing_structure_refinement 'SHELXL-97 (Sheldrick, 1997)'
_computing_structure_solution 'SHELXS-97 (Sheldrick, 1990)'
_diffrn_ambient_temperature 173(2)
_diffrn_measured_fraction_theta_full 0.980
_diffrn_measured_fraction_theta_max 0.980
_diffrn_measurement_device_type 'Siemens CCD area detector'
_diffrn_measurement_method 'phi and omega scans'
_diffrn_radiation_monochromator graphite
_diffrn_radiation_source 'fine-focus sealed tube'
_diffrn_radiation_type MoK\a
_diffrn_radiation_wavelength 0.71073
_diffrn_reflns_av_R_equivalents 0.0705
_diffrn_reflns_av_sigmaI/netI 0.0894
_diffrn_reflns_limit_h_max 15
_diffrn_reflns_limit_h_min -14
_diffrn_reflns_limit_k_max 22
_diffrn_reflns_limit_k_min -16
_diffrn_reflns_limit_l_max 15
_diffrn_reflns_limit_l_min -10
_diffrn_reflns_number 14533
_diffrn_reflns_theta_full 25.11
_diffrn_reflns_theta_max 25.11
_diffrn_reflns_theta_min 1.90
_diffrn_standards_decay_% none
_exptl_absorpt_coefficient_mu 0.704
_exptl_absorpt_correction_T_max 0.9458
_exptl_absorpt_correction_T_min 0.9078
_exptl_absorpt_correction_type mulit-scan
_exptl_absorpt_process_details 'SADABS 2.03 (Sheldrick, 2000)'
_exptl_crystal_colour red
_exptl_crystal_density_diffrn 1.621
_exptl_crystal_description block
_exptl_crystal_F_000 1552
_exptl_crystal_size_max 0.14
_exptl_crystal_size_mid 0.12
_exptl_crystal_size_min 0.08
_refine_diff_density_max 0.762
_refine_diff_density_min -0.548
_refine_diff_density_rms 0.095
_refine_ls_extinction_method none
_refine_ls_goodness_of_fit_ref 1.055
_refine_ls_hydrogen_treatment 'riding model'
_refine_ls_matrix_type full
_refine_ls_number_parameters 451
_refine_ls_number_reflns 5459
_refine_ls_number_restraints 31
_refine_ls_restrained_S_all 1.056
_refine_ls_R_factor_all 0.1069
_refine_ls_R_factor_gt 0.0678
_refine_ls_shift/su_max 0.001
_refine_ls_shift/su_mean 0.000
_refine_ls_structure_factor_coef Fsqd
_refine_ls_weighting_details 'calc w=1/[\s^2^(Fo^2^)+(0.0631P)^2^+4.700P] where P=(Fo^2^+2Fc^2^)/3'
_refine_ls_weighting_scheme calc
_refine_ls_wR_factor_gt 0.1460
_refine_ls_wR_factor_ref 0.1619
_reflns_number_gt 3680
_reflns_number_total 5459
_reflns_threshold_expression >2sigma(I)
_cod_data_source_file ja047667wsi20040430_010136.cif
_cod_data_source_block 01160
_cod_depositor_comments
;
The following automatic conversions were performed:

'_atom_sites_solution_primary' value 'direct methods' was changed to
'direct'.

'_atom_sites_solution_hydrogens' value 'placed geometrically' was
changed to 'geom'.

Automatic conversion script
Id: cif_fix_values 6452 2018-10-05 10:23:21Z andrius 
;
_cod_database_code 4113355

loop_
_symmetry_equiv_pos_as_xyz
'x, y, z'
'-x+1/2, y+1/2, -z+1/2'
'-x, -y, -z'
'x-1/2, -y-1/2, z-1/2'

loop_
_atom_site_label
_atom_site_type_symbol
_atom_site_fract_x
_atom_site_fract_y
_atom_site_fract_z
_atom_site_U_iso_or_equiv
_atom_site_adp_type
_atom_site_occupancy
_atom_site_symmetry_multiplicity
_atom_site_calc_flag
_atom_site_refinement_flags
_atom_site_disorder_assembly
_atom_site_disorder_group
Fe1 Fe 0.03842(5) 0.74604(3) 0.90477(5) 0.0232(2) Uani 1 1 d . . .
N1 N -0.0022(3) 0.8454(2) 0.8993(3) 0.0252(9) Uani 1 1 d . . .
N2 N -0.0220(3) 0.7421(2) 0.7613(3) 0.0272(9) Uani 1 1 d . . .
N3 N -0.1042(3) 0.7314(2) 0.9575(3) 0.0254(9) Uani 1 1 d . . .
N4 N 0.0958(3) 0.7714(2) 1.0453(3) 0.0251(9) Uani 1 1 d . . .
N5 N 0.1735(3) 0.7810(2) 0.8538(3) 0.0243(9) Uani 1 1 d . . .
N1S N 0.0809(3) 0.6500(2) 0.9145(3) 0.0273(9) Uani 1 1 d . . .
C2S C 0.1063(4) 0.5928(3) 0.9234(4) 0.0309(12) Uani 1 1 d . . .
C3S C 0.1355(5) 0.5196(3) 0.9343(5) 0.0452(15) Uani 1 1 d . . .
H3S1 H 0.1571 0.5098 1.0068 0.068 Uiso 1 1 calc R . .
H3S2 H 0.1947 0.5093 0.8903 0.068 Uiso 1 1 calc R . .
H3S3 H 0.0742 0.4905 0.9133 0.068 Uiso 1 1 calc R . .
C1 C -0.0236(4) 0.8671(3) 0.7888(4) 0.0343(13) Uani 1 1 d . . .
H1A H -0.0832 0.9008 0.7845 0.041 Uiso 1 1 calc R . .
H1B H 0.0403 0.8902 0.7630 0.041 Uiso 1 1 calc R . .
C2 C -0.0511(4) 0.8055(3) 0.7231(4) 0.0301(12) Uani 1 1 d . . .
C3 C -0.0984(4) 0.8129(3) 0.6227(5) 0.0430(15) Uani 1 1 d . . .
H3A H -0.1201 0.8574 0.5977 0.052 Uiso 1 1 calc R . .
C4 C -0.1130(4) 0.7547(3) 0.5611(4) 0.0455(15) Uani 1 1 d . . .
H4A H -0.1442 0.7587 0.4929 0.055 Uiso 1 1 calc R . .
C5 C -0.0812(5) 0.6902(3) 0.6003(5) 0.0462(15) Uani 1 1 d . . .
H5A H -0.0897 0.6495 0.5590 0.055 Uiso 1 1 calc R . .
C6 C -0.0374(4) 0.6862(3) 0.6999(4) 0.0364(13) Uani 1 1 d . . .
H6A H -0.0172 0.6419 0.7265 0.044 Uiso 1 1 calc R . .
C7 C -0.0957(4) 0.8575(3) 0.9645(4) 0.0338(12) Uani 1 1 d . . .
H7A H -0.0703 0.8752 1.0333 0.041 Uiso 1 1 calc R . .
H7B H -0.1426 0.8932 0.9314 0.041 Uiso 1 1 calc R . .
C8 C -0.1576(4) 0.7921(3) 0.9780(4) 0.0300(12) Uani 1 1 d . . .
C9 C -0.2599(4) 0.7912(3) 1.0133(4) 0.0389(14) Uani 1 1 d . . .
H9A H -0.2948 0.8337 1.0274 0.047 Uiso 1 1 calc R . .
C10 C -0.3113(4) 0.7287(3) 1.0282(4) 0.0440(15) Uani 1 1 d . . .
H10A H -0.3813 0.7276 1.0527 0.053 Uiso 1 1 calc R . .
C11 C -0.2581(4) 0.6671(3) 1.0063(4) 0.0411(14) Uani 1 1 d . . .
H11A H -0.2915 0.6233 1.0154 0.049 Uiso 1 1 calc R . .
C12 C -0.1567(4) 0.6706(3) 0.9715(4) 0.0315(12) Uani 1 1 d . . .
H12A H -0.1215 0.6284 0.9564 0.038 Uiso 1 1 calc R . .
C13 C 0.1015(4) 0.8756(2) 0.9465(4) 0.0293(12) Uani 1 1 d . . .
H13A H 0.0999 0.9275 0.9517 0.035 Uiso 1 1 calc R . .
C14 C 0.1190(4) 0.8408(2) 1.0502(4) 0.0280(11) Uani 1 1 d . . .
C15 C 0.1591(4) 0.8717(3) 1.1401(4) 0.0342(13) Uani 1 1 d . . .
H15A H 0.1744 0.9200 1.1420 0.041 Uiso 1 1 calc R . .
C16 C 0.1766(4) 0.8311(3) 1.2273(4) 0.0403(14) Uani 1 1 d . . .
H16A H 0.2043 0.8513 1.2901 0.048 Uiso 1 1 calc R . .
C17 C 0.1537(4) 0.7610(3) 1.2228(4) 0.0402(14) Uani 1 1 d . . .
H17A H 0.1658 0.7326 1.2823 0.048 Uiso 1 1 calc R . .
C18 C 0.1129(4) 0.7323(3) 1.1313(4) 0.0321(12) Uani 1 1 d . . .
H18A H 0.0967 0.6841 1.1288 0.039 Uiso 1 1 calc R . .
C19 C 0.1874(4) 0.8497(2) 0.8783(4) 0.0290(11) Uani 1 1 d . . .
C20 C 0.2728(4) 0.8880(3) 0.8473(4) 0.0342(13) Uani 1 1 d . . .
H20A H 0.2804 0.9355 0.8662 0.041 Uiso 1 1 calc R . .
C21 C 0.3474(4) 0.8559(3) 0.7881(4) 0.0416(14) Uani 1 1 d . . .
H21A H 0.4058 0.8815 0.7640 0.050 Uiso 1 1 calc R . .
C22 C 0.3358(4) 0.7851(3) 0.7641(4) 0.0371(13) Uani 1 1 d . . .
H22A H 0.3871 0.7617 0.7254 0.044 Uiso 1 1 calc R . .
C23 C 0.2471(4) 0.7498(3) 0.7985(4) 0.0289(11) Uani 1 1 d . . .
H23A H 0.2387 0.7020 0.7821 0.035 Uiso 1 1 calc R . .
S1T S 0.14299(11) 0.53026(7) 0.24199(12) 0.0382(4) Uani 1 1 d . . .
O1T O 0.2410(4) 0.5657(3) 0.2654(5) 0.098(2) Uani 1 1 d . . .
O2T O 0.1520(4) 0.45941(19) 0.2076(3) 0.0573(12) Uani 1 1 d . . .
O3T O 0.0634(3) 0.57044(19) 0.1829(3) 0.0496(11) Uani 1 1 d . . .
C1T C 0.0863(5) 0.5220(3) 0.3669(5) 0.0535(17) Uani 1 1 d . . .
F1T F 0.1499(4) 0.4872(3) 0.4356(3) 0.0986(17) Uani 1 1 d . . .
F2T F 0.0670(3) 0.5844(2) 0.4110(3) 0.0714(12) Uani 1 1 d . . .
F3T F -0.0077(3) 0.4890(2) 0.3619(3) 0.0704(11) Uani 1 1 d . . .
S4T S 0.11989(16) 0.06733(14) 0.76981(19) 0.0375(6) Uani 0.800(7) 1 d PD A 1
O5T O 0.0869(4) 0.1389(2) 0.7803(4) 0.0513(16) Uani 0.800(7) 1 d PD A 1
C4T C 0.0620(7) 0.0433(4) 0.6438(6) 0.058(2) Uani 0.800(7) 1 d PD A 1
F5T F 0.0881(5) -0.0226(3) 0.6197(4) 0.0789(19) Uani 0.800(7) 1 d PD A 1
S4T' S 0.1230(8) 0.0420(7) 0.7467(9) 0.057(4) Uiso 0.200(7) 1 d PD A 2
O5T' O 0.158(2) -0.0219(11) 0.703(2) 0.076(8) Uiso 0.200(7) 1 d PD A 2
C4T' C 0.0408(14) 0.0835(13) 0.6492(15) 0.13(3) Uiso 0.200(7) 1 d PD A 2
F5T' F 0.026(3) 0.1497(15) 0.665(3) 0.146(13) Uiso 0.200(7) 1 d PD A 2
O4T O 0.2315(4) 0.0625(3) 0.7589(4) 0.0864(17) Uani 1 1 d D . .
O6T O 0.0684(4) 0.0219(2) 0.8378(3) 0.0629(13) Uani 1 1 d D . .
F4T F 0.0972(5) 0.0814(3) 0.5672(4) 0.118(2) Uani 1 1 d D . .
F6T F -0.0444(4) 0.0444(3) 0.6383(4) 0.1190(19) Uani 1 1 d D . .

loop_
_atom_site_aniso_label
_atom_site_aniso_U_11
_atom_site_aniso_U_22
_atom_site_aniso_U_33
_atom_site_aniso_U_23
_atom_site_aniso_U_13
_atom_site_aniso_U_12
Fe1 0.0291(4) 0.0130(3) 0.0269(4) 0.0004(3) -0.0036(3) -0.0010(3)
N1 0.028(2) 0.021(2) 0.026(2) 0.0026(17) -0.0064(17) 0.0005(16)
N2 0.031(2) 0.021(2) 0.030(2) -0.0008(19) -0.0013(17) -0.0070(17)
N3 0.031(2) 0.021(2) 0.023(2) 0.0033(17) -0.0038(17) -0.0001(16)
N4 0.030(2) 0.016(2) 0.029(2) 0.0028(17) 0.0010(18) 0.0020(16)
N5 0.032(2) 0.016(2) 0.025(2) 0.0069(17) -0.0063(18) -0.0022(16)
N1S 0.031(2) 0.019(2) 0.031(3) -0.0011(19) -0.0005(18) -0.0027(17)
C2S 0.042(3) 0.018(3) 0.033(3) 0.001(2) 0.004(2) -0.005(2)
C3S 0.063(4) 0.016(3) 0.058(4) 0.004(3) 0.017(3) -0.001(3)
C1 0.036(3) 0.023(3) 0.043(3) 0.007(2) -0.009(2) 0.003(2)
C2 0.027(3) 0.034(3) 0.028(3) 0.005(2) 0.000(2) -0.004(2)
C3 0.040(3) 0.048(4) 0.040(4) 0.008(3) -0.007(3) -0.004(3)
C4 0.046(3) 0.063(4) 0.027(3) -0.003(3) -0.005(2) -0.014(3)
C5 0.053(4) 0.046(4) 0.039(4) -0.013(3) -0.001(3) -0.017(3)
C6 0.040(3) 0.032(3) 0.036(3) -0.009(3) -0.001(3) -0.008(2)
C7 0.035(3) 0.026(3) 0.041(3) -0.002(2) -0.004(2) 0.005(2)
C8 0.038(3) 0.027(3) 0.024(3) 0.002(2) -0.007(2) 0.006(2)
C9 0.038(3) 0.042(4) 0.036(3) 0.003(3) 0.001(3) 0.008(3)
C10 0.032(3) 0.062(4) 0.037(3) 0.005(3) 0.001(2) 0.002(3)
C11 0.038(3) 0.045(4) 0.040(3) 0.001(3) 0.001(3) -0.013(3)
C12 0.035(3) 0.023(3) 0.036(3) 0.001(2) -0.002(2) -0.002(2)
C13 0.039(3) 0.013(2) 0.034(3) 0.002(2) -0.011(2) -0.003(2)
C14 0.027(3) 0.021(3) 0.036(3) -0.005(2) -0.002(2) -0.001(2)
C15 0.037(3) 0.028(3) 0.037(3) -0.006(2) -0.003(2) -0.002(2)
C16 0.042(3) 0.049(4) 0.029(3) -0.007(3) -0.006(2) -0.002(3)
C17 0.042(3) 0.048(4) 0.030(3) 0.004(3) -0.004(2) 0.004(3)
C18 0.036(3) 0.030(3) 0.031(3) 0.006(2) -0.002(2) 0.001(2)
C19 0.041(3) 0.019(3) 0.026(3) 0.009(2) -0.006(2) -0.001(2)
C20 0.039(3) 0.025(3) 0.037(3) 0.000(2) -0.003(2) -0.009(2)
C21 0.044(3) 0.045(4) 0.036(3) 0.004(3) -0.002(3) -0.015(3)
C22 0.039(3) 0.038(3) 0.035(3) -0.001(3) 0.007(2) 0.000(2)
C23 0.032(3) 0.025(3) 0.029(3) 0.002(2) 0.000(2) -0.001(2)
S1T 0.0355(7) 0.0285(8) 0.0502(9) -0.0004(7) -0.0024(6) -0.0031(6)
O1T 0.044(3) 0.128(5) 0.121(5) -0.033(4) 0.001(3) -0.038(3)
O2T 0.095(3) 0.022(2) 0.055(3) -0.0012(19) 0.006(2) 0.019(2)
O3T 0.062(3) 0.031(2) 0.056(3) 0.0140(19) 0.000(2) 0.0132(19)
C1T 0.058(4) 0.037(4) 0.064(5) -0.002(3) -0.012(3) 0.015(3)
F1T 0.124(4) 0.118(4) 0.052(3) 0.014(2) -0.013(3) 0.068(3)
F2T 0.087(3) 0.057(3) 0.069(3) -0.024(2) -0.005(2) 0.012(2)
F3T 0.076(3) 0.055(3) 0.082(3) 0.006(2) 0.025(2) -0.008(2)
S4T 0.0519(13) 0.0265(12) 0.0345(12) 0.0016(10) 0.0078(8) 0.0056(9)
O5T 0.067(4) 0.022(3) 0.066(4) 0.005(2) 0.016(3) -0.002(2)
C4T 0.077(7) 0.058(6) 0.041(5) 0.008(4) 0.017(4) 0.001(5)
F5T 0.129(5) 0.047(3) 0.063(4) -0.019(2) 0.026(3) -0.004(3)
O4T 0.063(3) 0.087(4) 0.110(5) -0.012(3) 0.009(3) 0.003(3)
O6T 0.115(4) 0.030(2) 0.045(3) -0.001(2) 0.021(3) -0.011(2)
F4T 0.203(6) 0.094(4) 0.057(3) 0.028(3) 0.015(3) -0.003(4)
F6T 0.100(4) 0.131(5) 0.122(5) -0.028(4) -0.035(3) 0.011(3)

loop_
_atom_type_symbol
_atom_type_description
_atom_type_scat_dispersion_real
_atom_type_scat_dispersion_imag
_atom_type_scat_source
C C 0.0033 0.0016 'International Tables Vol C Tables 4.2.6.8 and 6.1.1.4'
H H 0.0000 0.0000 'International Tables Vol C Tables 4.2.6.8 and 6.1.1.4'
N N 0.0061 0.0033 'International Tables Vol C Tables 4.2.6.8 and 6.1.1.4'
O O 0.0106 0.0060 'International Tables Vol C Tables 4.2.6.8 and 6.1.1.4'
F F 0.0171 0.0103 'International Tables Vol C Tables 4.2.6.8 and 6.1.1.4'
S S 0.1246 0.1234 'International Tables Vol C Tables 4.2.6.8 and 6.1.1.4'
Fe Fe 0.3463 0.8444 'International Tables Vol C Tables 4.2.6.8 and 6.1.1.4'

loop_
_geom_angle_atom_site_label_1
_geom_angle_atom_site_label_2
_geom_angle_atom_site_label_3
_geom_angle
N1S Fe1 N3 95.43(16)
N1S Fe1 N2 96.76(17)
N3 Fe1 N2 90.28(16)
N1S Fe1 N5 96.23(16)
N3 Fe1 N5 168.24(16)
N2 Fe1 N5 89.84(16)
N1S Fe1 N1 178.00(17)
N3 Fe1 N1 85.00(16)
N2 Fe1 N1 85.19(16)
N5 Fe1 N1 83.29(16)
N1S Fe1 N4 95.11(16)
N3 Fe1 N4 90.81(16)
N2 Fe1 N4 167.92(16)
N5 Fe1 N4 86.66(16)
N1 Fe1 N4 82.92(16)
C7 N1 C1 112.6(4)
C7 N1 C13 113.2(4)
C1 N1 C13 112.6(4)
C7 N1 Fe1 109.7(3)
C1 N1 Fe1 109.7(3)
C13 N1 Fe1 98.0(3)
C6 N2 C2 118.3(4)
C6 N2 Fe1 128.6(4)
C2 N2 Fe1 113.1(3)
C12 N3 C8 117.3(4)
C12 N3 Fe1 128.7(3)
C8 N3 Fe1 114.0(3)
C18 N4 C14 118.7(4)
C18 N4 Fe1 130.8(3)
C14 N4 Fe1 110.5(3)
C23 N5 C19 118.2(4)
C23 N5 Fe1 130.9(3)
C19 N5 Fe1 110.8(3)
C2S N1S Fe1 178.0(4)
N1S C2S C3S 178.4(6)
C2 C1 N1 110.4(4)
N2 C2 C3 121.3(5)
N2 C2 C1 117.1(4)
C3 C2 C1 121.4(5)
C4 C3 C2 119.2(6)
C3 C4 C5 119.0(5)
C6 C5 C4 119.0(5)
N2 C6 C5 123.2(5)
C8 C7 N1 111.3(4)
N3 C8 C9 121.5(5)
N3 C8 C7 115.4(4)
C9 C8 C7 123.0(5)
C10 C9 C8 120.2(5)
C9 C10 C11 118.6(5)
C12 C11 C10 119.1(5)
N3 C12 C11 123.4(5)
C14 C13 C19 107.2(4)
C14 C13 N1 105.8(4)
C19 C13 N1 105.2(4)
N4 C14 C15 121.9(5)
N4 C14 C13 111.8(4)
C15 C14 C13 126.3(5)
C14 C15 C16 118.8(5)
C17 C16 C15 119.6(5)
C16 C17 C18 119.7(5)
N4 C18 C17 121.3(5)
N5 C19 C20 122.8(5)
N5 C19 C13 111.5(4)
C20 C19 C13 125.6(5)
C19 C20 C21 118.7(5)
C20 C21 C22 119.3(5)
C23 C22 C21 118.5(5)
N5 C23 C22 122.4(5)
O1T S1T O2T 115.9(3)
O1T S1T O3T 115.0(3)
O2T S1T O3T 113.8(3)
O1T S1T C1T 103.1(3)
O2T S1T C1T 103.5(3)
O3T S1T C1T 103.0(3)
F3T C1T F1T 106.8(6)
F3T C1T F2T 105.3(5)
F1T C1T F2T 106.0(5)
F3T C1T S1T 112.6(5)
F1T C1T S1T 112.8(5)
F2T C1T S1T 112.7(5)
O6T S4T O4T 120.3(3)
O6T S4T O5T 112.7(3)
O4T S4T O5T 111.2(3)
O6T S4T C4T 103.0(3)
O4T S4T C4T 104.4(4)
O5T S4T C4T 102.9(4)
F4T C4T F6T 108.7(7)
F4T C4T F5T 104.7(6)
F6T C4T F5T 104.9(7)
F4T C4T S4T 113.4(6)
F6T C4T S4T 113.6(5)
F5T C4T S4T 110.8(6)
O4T S4T' O5T' 88.2(12)
O4T S4T' O6T 118.4(8)
O5T' S4T' O6T 105.0(13)
O4T S4T' C4T' 118.4(8)
O5T' S4T' C4T' 106.8(16)
O6T S4T' C4T' 114.5(8)
F5T' C4T' F4T 104(2)
F5T' C4T' F6T 117(2)
F4T C4T' F6T 111.6(16)
F5T' C4T' S4T' 114(2)
F4T C4T' S4T' 104.0(14)
F6T C4T' S4T' 105.2(13)
S4T O4T S4T' 23.3(5)
S4T O6T S4T' 23.1(5)
C4T' F4T C4T 36.4(12)
C4T' F6T C4T 36.2(12)

loop_
_geom_bond_atom_site_label_1
_geom_bond_atom_site_label_2
_geom_bond_distance
Fe1 N1S 1.925(4)
Fe1 N3 1.970(4)
Fe1 N2 1.970(4)
Fe1 N5 1.971(4)
Fe1 N1 1.979(4)
Fe1 N4 1.983(4)
N1 C7 1.499(6)
N1 C1 1.500(6)
N1 C13 1.527(6)
N2 C6 1.346(6)
N2 C2 1.359(6)
N3 C12 1.360(6)
N3 C8 1.378(6)
N4 C18 1.351(6)
N4 C14 1.368(6)
N5 C23 1.339(6)
N5 C19 1.367(6)
N1S C2S 1.151(6)
C2S C3S 1.460(7)
C1 C2 1.489(7)
C2 C3 1.408(7)
C3 C4 1.381(8)
C4 C5 1.393(8)
C5 C6 1.378(8)
C7 C8 1.495(7)
C8 C9 1.386(7)
C9 C10 1.384(8)
C10 C11 1.397(8)
C11 C12 1.374(7)
C13 C14 1.505(7)
C13 C19 1.513(7)
C14 C15 1.378(7)
C15 C16 1.381(8)
C16 C17 1.379(8)
C17 C18 1.381(7)
C19 C20 1.377(7)
C20 C21 1.384(8)
C21 C22 1.401(8)
C22 C23 1.397(7)
S1T O1T 1.428(5)
S1T O2T 1.440(4)
S1T O3T 1.452(4)
S1T C1T 1.804(7)
C1T F3T 1.341(7)
C1T F1T 1.344(7)
C1T F2T 1.356(7)
S4T O6T 1.419(4)
S4T O4T 1.420(5)
S4T O5T 1.447(5)
S4T C4T 1.812(9)
C4T F4T 1.326(8)
C4T F6T 1.336(8)
C4T F5T 1.350(9)
S4T' O4T 1.421(10)
S4T' O5T' 1.430(14)
S4T' O6T 1.445(10)
S4T' C4T' 1.78(2)
C4T' F5T' 1.304(15)
C4T' F4T 1.306(16)
C4T' F6T 1.310(15)

loop_
_geom_torsion_atom_site_label_1
_geom_torsion_atom_site_label_2
_geom_torsion_atom_site_label_3
_geom_torsion_atom_site_label_4
_geom_torsion
N1S Fe1 N1 C7 -85(5)
N3 Fe1 N1 C7 17.1(3)
N2 Fe1 N1 C7 107.9(3)
N5 Fe1 N1 C7 -161.7(3)
N4 Fe1 N1 C7 -74.3(3)
N1S Fe1 N1 C1 150(5)
N3 Fe1 N1 C1 -107.0(3)
N2 Fe1 N1 C1 -16.3(3)
N5 Fe1 N1 C1 74.1(3)
N4 Fe1 N1 C1 161.5(3)
N1S Fe1 N1 C13 33(5)
N3 Fe1 N1 C13 135.4(3)
N2 Fe1 N1 C13 -133.9(3)
N5 Fe1 N1 C13 -43.5(3)
N4 Fe1 N1 C13 43.9(3)
N1S Fe1 N2 C6 7.0(4)
N3 Fe1 N2 C6 -88.5(4)
N5 Fe1 N2 C6 103.3(4)
N1 Fe1 N2 C6 -173.4(4)
N4 Fe1 N2 C6 176.3(7)
N1S Fe1 N2 C2 -173.3(3)
N3 Fe1 N2 C2 91.2(3)
N5 Fe1 N2 C2 -77.1(3)
N1 Fe1 N2 C2 6.2(3)
N4 Fe1 N2 C2 -4.0(10)
N1S Fe1 N3 C12 -12.5(4)
N2 Fe1 N3 C12 84.3(4)
N5 Fe1 N3 C12 174.9(7)
N1 Fe1 N3 C12 169.5(4)
N4 Fe1 N3 C12 -107.7(4)
N1S Fe1 N3 C8 170.5(3)
N2 Fe1 N3 C8 -92.7(3)
N5 Fe1 N3 C8 -2.1(10)
N1 Fe1 N3 C8 -7.5(3)
N4 Fe1 N3 C8 75.3(3)
N1S Fe1 N4 C18 -25.8(4)
N3 Fe1 N4 C18 69.7(4)
N2 Fe1 N4 C18 164.9(7)
N5 Fe1 N4 C18 -121.8(4)
N1 Fe1 N4 C18 154.6(4)
N1S Fe1 N4 C14 154.9(3)
N3 Fe1 N4 C14 -109.6(3)
N2 Fe1 N4 C14 -14.5(9)
N5 Fe1 N4 C14 58.9(3)
N1 Fe1 N4 C14 -24.8(3)
N1S Fe1 N5 C23 28.0(4)
N3 Fe1 N5 C23 -159.4(7)
N2 Fe1 N5 C23 -68.8(4)
N1 Fe1 N5 C23 -154.0(4)
N4 Fe1 N5 C23 122.8(4)
N1S Fe1 N5 C19 -154.9(3)
N3 Fe1 N5 C19 17.7(10)
N2 Fe1 N5 C19 108.3(3)
N1 Fe1 N5 C19 23.2(3)
N4 Fe1 N5 C19 -60.1(3)
N3 Fe1 N1S C2S -69(11)
N2 Fe1 N1S C2S -160(11)
N5 Fe1 N1S C2S 110(11)
N1 Fe1 N1S C2S 34(14)
N4 Fe1 N1S C2S 22(11)
Fe1 N1S C2S C3S 97(22)
C7 N1 C1 C2 -99.6(5)
C13 N1 C1 C2 130.9(4)
Fe1 N1 C1 C2 22.9(5)
C6 N2 C2 C3 1.4(7)
Fe1 N2 C2 C3 -178.3(4)
C6 N2 C2 C1 -174.3(5)
Fe1 N2 C2 C1 6.1(5)
N1 C1 C2 N2 -19.4(6)
N1 C1 C2 C3 164.9(4)
N2 C2 C3 C4 -1.7(8)
C1 C2 C3 C4 173.8(5)
C2 C3 C4 C5 0.6(8)
C3 C4 C5 C6 0.8(8)
C2 N2 C6 C5 0.0(8)
Fe1 N2 C6 C5 179.7(4)
C4 C5 C6 N2 -1.1(9)
C1 N1 C7 C8 99.0(5)
C13 N1 C7 C8 -131.8(4)
Fe1 N1 C7 C8 -23.4(5)
C12 N3 C8 C9 1.2(7)
Fe1 N3 C8 C9 178.5(4)
C12 N3 C8 C7 178.2(4)
Fe1 N3 C8 C7 -4.4(5)
N1 C7 C8 N3 18.6(6)
N1 C7 C8 C9 -164.4(5)
N3 C8 C9 C10 -0.5(8)
C7 C8 C9 C10 -177.3(5)
C8 C9 C10 C11 -0.3(8)
C9 C10 C11 C12 0.4(8)
C8 N3 C12 C11 -1.2(7)
Fe1 N3 C12 C11 -178.0(4)
C10 C11 C12 N3 0.4(8)
C7 N1 C13 C14 59.0(5)
C1 N1 C13 C14 -171.8(4)
Fe1 N1 C13 C14 -56.5(4)
C7 N1 C13 C19 172.3(4)
C1 N1 C13 C19 -58.5(5)
Fe1 N1 C13 C19 56.7(4)
C18 N4 C14 C15 -0.1(7)
Fe1 N4 C14 C15 179.4(4)
C18 N4 C14 C13 176.5(4)
Fe1 N4 C14 C13 -4.0(5)
C19 C13 C14 N4 -70.1(5)
N1 C13 C14 N4 41.7(5)
C19 C13 C14 C15 106.3(5)
N1 C13 C14 C15 -141.8(5)
N4 C14 C15 C16 0.3(7)
C13 C14 C15 C16 -175.8(5)
C14 C15 C16 C17 -0.1(8)
C15 C16 C17 C18 -0.3(8)
C14 N4 C18 C17 -0.4(7)
Fe1 N4 C18 C17 -179.7(4)
C16 C17 C18 N4 0.6(8)
C23 N5 C19 C20 0.9(7)
Fe1 N5 C19 C20 -176.7(4)
C23 N5 C19 C13 -176.3(4)
Fe1 N5 C19 C13 6.2(5)
C14 C13 C19 N5 68.9(5)
N1 C13 C19 N5 -43.4(5)
C14 C13 C19 C20 -108.2(5)
N1 C13 C19 C20 139.5(5)
N5 C19 C20 C21 0.6(8)
C13 C19 C20 C21 177.3(5)
C19 C20 C21 C22 -1.9(8)
C20 C21 C22 C23 1.9(8)
C19 N5 C23 C22 -0.9(7)
Fe1 N5 C23 C22 176.0(4)
C21 C22 C23 N5 -0.4(8)
O1T S1T C1T F3T -179.6(5)
O2T S1T C1T F3T -58.4(5)
O3T S1T C1T F3T 60.5(5)
O1T S1T C1T F1T -58.5(6)
O2T S1T C1T F1T 62.7(5)
O3T S1T C1T F1T -178.5(5)
O1T S1T C1T F2T 61.5(5)
O2T S1T C1T F2T -177.3(4)
O3T S1T C1T F2T -58.5(5)
O6T S4T C4T F4T 178.1(6)
O4T S4T C4T F4T -55.4(7)
O5T S4T C4T F4T 60.8(7)
O6T S4T C4T F6T 53.3(7)
O4T S4T C4T F6T 179.8(6)
O5T S4T C4T F6T -64.1(6)
O6T S4T C4T F5T -64.5(6)
O4T S4T C4T F5T 61.9(6)
O5T S4T C4T F5T 178.1(5)
O4T S4T' C4T' F5T' -65(2)
O5T' S4T' C4T' F5T' -162(2)
O6T S4T' C4T' F5T' 82(2)
O4T S4T' C4T' F4T 47.9(18)
O5T' S4T' C4T' F4T -49.3(17)
O6T S4T' C4T' F4T -165.0(11)
O4T S4T' C4T' F6T 165.3(11)
O5T' S4T' C4T' F6T 68.1(17)
O6T S4T' C4T' F6T -47.6(18)
O6T S4T O4T S4T' 72.3(12)
O5T S4T O4T S4T' -152.7(13)
C4T S4T O4T S4T' -42.5(12)
O5T' S4T' O4T S4T -172.7(19)
O6T S4T' O4T S4T -66.6(12)
C4T' S4T' O4T S4T 79.2(16)
O4T S4T O6T S4T' -70.9(12)
O5T S4T O6T S4T' 154.8(13)
C4T S4T O6T S4T' 44.6(12)
O4T S4T' O6T S4T 67.9(12)
O5T' S4T' O6T S4T 164(2)
C4T' S4T' O6T S4T -79.1(15)
F5T' C4T' F4T C4T 168(3)
F6T C4T' F4T C4T -64.1(16)
S4T' C4T' F4T C4T 48.8(12)
F6T C4T F4T C4T' 60.0(15)
F5T C4T F4T C4T' 171.7(15)
S4T C4T F4T C4T' -67.4(14)
F5T' C4T' F6T C4T -176(3)
F4T C4T' F6T C4T 63.8(16)
S4T' C4T' F6T C4T -48.4(12)
F4T C4T F6T C4T' -60.2(15)
F5T C4T F6T C4T' -171.7(15)
S4T C4T F6T C4T' 67.1(14)
